data_7003864
loop_
_publ_author_name
'Herrmann, Heike'
'Wadepohl, Hubert'
'Gade, Lutz H.'

_publ_section_title
;
 En route to zirconium hydrazides(2&#x2212;)
;
_journal_issue 16
_journal_name_full 'Dalton Transactions'
_journal_page_first 2111
_journal_page_last 2119
_journal_paper_doi 10.1039/b800682b
_journal_year 2008
_chemical_formula_sum 'C27 H59 N5 Si3 Zr'
_chemical_formula_weight 629.28
_space_group_IT_number 14
_symmetry_cell_setting monoclinic
_symmetry_Int_Tables_number 14
_symmetry_space_group_name_Hall '-P 2ybc'
_symmetry_space_group_name_H-M 'P 1 21/c 1'
_atom_sites_solution_hydrogens geom
_atom_sites_solution_primary direct
_atom_sites_solution_secondary difmap
_audit_block_code ga_hh9
_audit_creation_method SHELXL-97
_cell_angle_alpha 90.00
_cell_angle_beta 111.5670(10)
_cell_angle_gamma 90.00
_cell_formula_units_Z 4
_cell_length_a 16.7739(9)
_cell_length_b 12.2454(7)
_cell_length_c 18.3510(11)
_cell_measurement_temperature 100(2)
_cell_volume 3505.5(3)
_computing_cell_refinement 'SAINT (Bruker AXS, 1997-2006)'
_computing_data_collection 'SMART (Bruker AXS, 1997-2003)'
_computing_data_reduction 'SAINT (Bruker AXS, 1997-2006)'
_computing_molecular_graphics 'PLATON (Spek, 1980-2005)'
_computing_publication_material 'SHELXL-97 (Sheldrick, 1997)'
_computing_structure_refinement 'SHELXL-97 (Sheldrick, 1997)'
_computing_structure_solution 'DIRDIF (Beurskens, 1999-2007)'
_diffrn_ambient_temperature 100(2)
_diffrn_measured_fraction_theta_full 1.000
_diffrn_measured_fraction_theta_max 1.000
_diffrn_measurement_device_type 'CCD area detector (Bruker AXS Smart 1000)'
_diffrn_measurement_method '\f- and \w-scans'
_diffrn_radiation_monochromator graphite
_diffrn_radiation_probe x-ray
_diffrn_radiation_type MoK\a
_diffrn_radiation_wavelength 0.71073
_diffrn_reflns_av_R_equivalents 0.0555
_diffrn_reflns_av_sigmaI/netI 0.0613
_diffrn_reflns_limit_h_max 19
_diffrn_reflns_limit_h_min -21
_diffrn_reflns_limit_k_max 15
_diffrn_reflns_limit_k_min 0
_diffrn_reflns_limit_l_max 23
_diffrn_reflns_limit_l_min 0
_diffrn_reflns_number 24978
_diffrn_reflns_theta_full 27.10
_diffrn_reflns_theta_max 27.10
_diffrn_reflns_theta_min 2.05
_diffrn_source 'fine-focus sealed tube'
_exptl_absorpt_coefficient_mu 0.439
_exptl_absorpt_correction_T_max 0.9574
_exptl_absorpt_correction_T_min 0.8982
_exptl_absorpt_correction_type multi-scan
_exptl_absorpt_process_details 'SADABS (Bruker AXS, 2004-2007)'
_exptl_crystal_colour colourless
_exptl_crystal_density_diffrn 1.192
_exptl_crystal_density_method 'not measured'
_exptl_crystal_description needle
_exptl_crystal_F_000 1352
_exptl_crystal_size_max 0.25
_exptl_crystal_size_mid 0.20
_exptl_crystal_size_min 0.10
_refine_diff_density_max 0.669
_refine_diff_density_min -0.468
_refine_diff_density_rms 0.097
_refine_ls_abs_structure_details 'Flack H D (1983), Acta Cryst. A39, 876-881'
_refine_ls_extinction_method none
_refine_ls_goodness_of_fit_ref 1.044
_refine_ls_hydrogen_treatment mixed
_refine_ls_matrix_type full
_refine_ls_number_parameters 345
_refine_ls_number_reflns 7742
_refine_ls_number_restraints 0
_refine_ls_restrained_S_all 1.044
_refine_ls_R_factor_all 0.0699
_refine_ls_R_factor_gt 0.0421
_refine_ls_shift/su_max 0.000
_refine_ls_shift/su_mean 0.000
_refine_ls_structure_factor_coef Fsqd
_refine_ls_weighting_details 'calc w=1/[\s^2^(Fo^2^)+(0.0519P)^2^+0.0000P] where P=(Fo^2^+2Fc^2^)/3'
_refine_ls_weighting_scheme calc
_refine_ls_wR_factor_gt 0.0961
_refine_ls_wR_factor_ref 0.1068
_reflns_number_gt 5499
_reflns_number_total 7742
_reflns_threshold_expression >2sigma(I)
_cod_data_source_file b800682b.txt
_cod_data_source_block complex_3
_cod_original_sg_symbol_H-M 'P 21/c'
_cod_database_code 7003864
_audit_block_refno 336

loop_
_symmetry_equiv_pos_as_xyz
'x, y, z'
'-x, y+1/2, -z+1/2'
'-x, -y, -z'
'x, -y-1/2, z-1/2'

loop_
_atom_site_label
_atom_site_type_symbol
_atom_site_fract_x
_atom_site_fract_y
_atom_site_fract_z
_atom_site_U_iso_or_equiv
_atom_site_adp_type
_atom_site_occupancy
_atom_site_symmetry_multiplicity
_atom_site_calc_flag
_atom_site_refinement_flags
_atom_site_disorder_assembly
_atom_site_disorder_group
C1 C 0.19181(18) -0.1256(2) 0.51200(17) 0.0191(6) Uani 1 1 d . . .
H1A H 0.1341 -0.1102 0.5124 0.023 Uiso 1 1 calc R . .
H1B H 0.2171 -0.1844 0.5507 0.023 Uiso 1 1 calc R . .
C2 C 0.18036(17) -0.1714(2) 0.42896(17) 0.0179(6) Uani 1 1 d . . .
C3 C 0.11328(17) -0.1063(2) 0.35905(17) 0.0200(6) Uani 1 1 d . . .
H3A H 0.0980 -0.1524 0.3115 0.024 Uiso 1 1 calc R . .
H3B H 0.0606 -0.0974 0.3709 0.024 Uiso 1 1 calc R . .
C4 C 0.14121(19) -0.2846(2) 0.42501(19) 0.0258(7) Uani 1 1 d . . .
H4A H 0.1341 -0.3187 0.3747 0.039 Uiso 1 1 calc R . .
H4B H 0.0852 -0.2782 0.4300 0.039 Uiso 1 1 calc R . .
H4C H 0.1792 -0.3298 0.4678 0.039 Uiso 1 1 calc R . .
C5 C 0.26604(17) -0.1750(2) 0.41908(16) 0.0166(6) Uani 1 1 d . . .
C6 C 0.30534(19) -0.2711(2) 0.40938(18) 0.0232(7) Uani 1 1 d . . .
H6 H 0.2793 -0.3395 0.4110 0.028 Uiso 1 1 calc R . .
C7 C 0.38188(19) -0.2677(3) 0.39750(18) 0.0253(7) Uani 1 1 d . . .
H7 H 0.4090 -0.3331 0.3910 0.030 Uiso 1 1 calc R . .
C8 C 0.41803(19) -0.1680(3) 0.39528(18) 0.0245(7) Uani 1 1 d . . .
H8 H 0.4702 -0.1629 0.3864 0.029 Uiso 1 1 calc R . .
C9 C 0.37726(17) -0.0754(2) 0.40618(17) 0.0188(6) Uani 1 1 d . . .
H9 H 0.4031 -0.0067 0.4053 0.023 Uiso 1 1 calc R . .
C10 C 0.3438(2) 0.1273(3) 0.65533(19) 0.0288(7) Uani 1 1 d . . .
H10A H 0.3819 0.1443 0.6272 0.043 Uiso 1 1 calc R . .
H10B H 0.3745 0.1389 0.7116 0.043 Uiso 1 1 calc R . .
H10C H 0.2935 0.1752 0.6366 0.043 Uiso 1 1 calc R . .
C11 C 0.2463(2) -0.0568(3) 0.70015(19) 0.0295(8) Uani 1 1 d . . .
H11A H 0.2023 -0.0014 0.6948 0.044 Uiso 1 1 calc R . .
H11B H 0.2852 -0.0612 0.7550 0.044 Uiso 1 1 calc R . .
H11C H 0.2188 -0.1279 0.6834 0.044 Uiso 1 1 calc R . .
C12 C 0.40849(18) -0.1089(3) 0.66796(18) 0.0223(7) Uani 1 1 d . . .
C13 C 0.4728(2) -0.0687(4) 0.7476(2) 0.0470(10) Uani 1 1 d . . .
H13A H 0.4447 -0.0666 0.7858 0.071 Uiso 1 1 calc R . .
H13B H 0.4929 0.0046 0.7414 0.071 Uiso 1 1 calc R . .
H13C H 0.5218 -0.1188 0.7660 0.071 Uiso 1 1 calc R . .
C14 C 0.3887(2) -0.2286(3) 0.6773(2) 0.0405(9) Uani 1 1 d . . .
H14A H 0.3517 -0.2580 0.6265 0.061 Uiso 1 1 calc R . .
H14B H 0.3594 -0.2343 0.7146 0.061 Uiso 1 1 calc R . .
H14C H 0.4423 -0.2702 0.6970 0.061 Uiso 1 1 calc R . .
C15 C 0.4517(2) -0.1019(3) 0.6082(2) 0.0315(8) Uani 1 1 d . . .
H15A H 0.5071 -0.1395 0.6287 0.047 Uiso 1 1 calc R . .
H15B H 0.4607 -0.0251 0.5984 0.047 Uiso 1 1 calc R . .
H15C H 0.4151 -0.1365 0.5592 0.047 Uiso 1 1 calc R . .
C16 C 0.0979(2) 0.1923(2) 0.23688(19) 0.0276(7) Uani 1 1 d . . .
H16A H 0.0510 0.2208 0.2511 0.041 Uiso 1 1 calc R . .
H16B H 0.0897 0.2153 0.1835 0.041 Uiso 1 1 calc R . .
H16C H 0.1526 0.2208 0.2734 0.041 Uiso 1 1 calc R . .
C17 C -0.01315(19) -0.0144(3) 0.19312(19) 0.0288(7) Uani 1 1 d . . .
H17A H -0.0116 -0.0944 0.1925 0.043 Uiso 1 1 calc R . .
H17B H -0.0375 0.0130 0.1392 0.043 Uiso 1 1 calc R . .
H17C H -0.0487 0.0099 0.2221 0.043 Uiso 1 1 calc R . .
C18 C 0.1651(2) -0.0117(3) 0.18426(17) 0.0238(7) Uani 1 1 d . . .
C19 C 0.1838(2) -0.1341(3) 0.19762(19) 0.0291(7) Uani 1 1 d . . .
H19A H 0.1298 -0.1738 0.1863 0.044 Uiso 1 1 calc R . .
H19B H 0.2212 -0.1466 0.2522 0.044 Uiso 1 1 calc R . .
H19C H 0.2122 -0.1601 0.1628 0.044 Uiso 1 1 calc R . .
C20 C 0.1168(2) 0.0068(3) 0.09577(19) 0.0373(9) Uani 1 1 d . . .
H20A H 0.1543 -0.0119 0.0674 0.056 Uiso 1 1 calc R . .
H20B H 0.0998 0.0837 0.0863 0.056 Uiso 1 1 calc R . .
H20C H 0.0656 -0.0394 0.0773 0.056 Uiso 1 1 calc R . .
C21 C 0.2513(2) 0.0491(3) 0.2093(2) 0.0340(8) Uani 1 1 d . . .
H21A H 0.2815 0.0417 0.2660 0.051 Uiso 1 1 calc R . .
H21B H 0.2410 0.1266 0.1957 0.051 Uiso 1 1 calc R . .
H21C H 0.2865 0.0178 0.1820 0.051 Uiso 1 1 calc R . .
C22 C 0.0883(2) 0.1368(3) 0.54171(19) 0.0272(7) Uani 1 1 d . . .
H22A H 0.1449 0.1259 0.5828 0.041 Uiso 1 1 calc R . .
H22B H 0.0499 0.0776 0.5437 0.041 Uiso 1 1 calc R . .
H22C H 0.0647 0.2069 0.5500 0.041 Uiso 1 1 calc R . .
C23 C 0.01308(19) 0.1552(3) 0.40288(19) 0.0292(8) Uani 1 1 d . . .
H23A H -0.0095 0.2263 0.4104 0.044 Uiso 1 1 calc R . .
H23B H -0.0267 0.0975 0.4046 0.044 Uiso 1 1 calc R . .
H23C H 0.0195 0.1538 0.3519 0.044 Uiso 1 1 calc R . .
C24 C 0.32931(17) 0.1800(2) 0.43492(16) 0.0162(6) Uani 1 1 d . . .
H24A H 0.3821 0.1504 0.4751 0.019 Uiso 1 1 calc R . .
H24B H 0.3330 0.1619 0.3837 0.019 Uiso 1 1 calc R . .
C25 C 0.2449(2) 0.4014(3) 0.3739(2) 0.0343(8) Uani 1 1 d . . .
H25A H 0.2345 0.3769 0.3203 0.051 Uiso 1 1 calc R . .
H25B H 0.2550 0.4804 0.3775 0.051 Uiso 1 1 calc R . .
H25C H 0.1948 0.3846 0.3872 0.051 Uiso 1 1 calc R . .
C26 C 0.4344(2) 0.3791(3) 0.4198(2) 0.0288(7) Uani 1 1 d . . .
H26A H 0.4865 0.3411 0.4530 0.043 Uiso 1 1 calc R . .
H26B H 0.4416 0.4579 0.4294 0.043 Uiso 1 1 calc R . .
H26C H 0.4240 0.3642 0.3646 0.043 Uiso 1 1 calc R . .
C27 C 0.3581(2) 0.3784(3) 0.5449(2) 0.0326(8) Uani 1 1 d . . .
H27A H 0.3095 0.3559 0.5590 0.049 Uiso 1 1 calc R . .
H27B H 0.3626 0.4582 0.5467 0.049 Uiso 1 1 calc R . .
H27C H 0.4110 0.3466 0.5820 0.049 Uiso 1 1 calc R . .
H4 H 0.147(2) 0.273(3) 0.4643(19) 0.023(9) Uiso 1 1 d . . .
N1 N 0.24431(14) -0.02717(19) 0.53950(13) 0.0153(5) Uani 1 1 d . . .
N2 N 0.13787(14) 0.00232(19) 0.33955(14) 0.0164(5) Uani 1 1 d . . .
N3 N 0.30289(14) -0.07693(19) 0.41804(13) 0.0154(5) Uani 1 1 d . . .
N4 N 0.16051(16) 0.2125(2) 0.46137(16) 0.0232(6) Uani 1 1 d . . .
N5 N 0.09660(14) 0.1372(2) 0.46513(15) 0.0205(5) Uani 1 1 d . . .
Si1 Si 0.30866(5) -0.01852(7) 0.63728(5) 0.01824(18) Uani 1 1 d . . .
Si2 Si 0.09872(5) 0.03983(6) 0.24204(5) 0.01793(18) Uani 1 1 d . . .
Si3 Si 0.34098(5) 0.32967(7) 0.44360(5) 0.01828(18) Uani 1 1 d . . .
Zr1 Zr 0.220067(16) 0.07406(2) 0.442596(16) 0.01281(8) Uani 1 1 d . . .

loop_
_atom_site_aniso_label
_atom_site_aniso_U_11
_atom_site_aniso_U_22
_atom_site_aniso_U_33
_atom_site_aniso_U_23
_atom_site_aniso_U_13
_atom_site_aniso_U_12
C1 0.0185(14) 0.0187(15) 0.0202(15) 0.0022(12) 0.0074(12) -0.0053(12)
C2 0.0184(14) 0.0112(14) 0.0213(15) 0.0010(12) 0.0040(12) -0.0011(11)
C3 0.0148(14) 0.0184(15) 0.0217(16) 0.0024(12) 0.0005(12) -0.0028(11)
C4 0.0266(17) 0.0174(16) 0.0300(18) 0.0018(13) 0.0062(14) -0.0077(13)
C5 0.0177(14) 0.0153(14) 0.0120(14) 0.0004(11) 0.0000(11) -0.0003(11)
C6 0.0300(17) 0.0123(15) 0.0237(17) -0.0027(12) 0.0057(13) 0.0005(12)
C7 0.0259(17) 0.0209(16) 0.0252(17) -0.0053(13) 0.0046(13) 0.0098(13)
C8 0.0195(15) 0.0317(18) 0.0228(16) -0.0038(14) 0.0085(13) 0.0036(13)
C9 0.0197(14) 0.0185(15) 0.0183(15) -0.0007(12) 0.0070(12) -0.0009(12)
C10 0.0367(19) 0.0232(17) 0.0228(17) -0.0038(14) 0.0065(14) -0.0028(14)
C11 0.0344(18) 0.032(2) 0.0276(18) 0.0001(15) 0.0178(15) 0.0031(14)
C12 0.0219(15) 0.0250(16) 0.0176(15) 0.0067(13) 0.0045(13) 0.0018(12)
C13 0.036(2) 0.069(3) 0.0229(19) -0.0056(19) -0.0042(16) 0.014(2)
C14 0.0298(19) 0.030(2) 0.064(3) 0.0177(19) 0.0204(19) 0.0098(15)
C15 0.0237(17) 0.039(2) 0.034(2) 0.0112(16) 0.0127(15) 0.0085(14)
C16 0.0407(19) 0.0174(17) 0.0227(17) 0.0016(13) 0.0094(15) 0.0045(14)
C17 0.0227(16) 0.0230(17) 0.0294(18) 0.0000(14) -0.0037(13) 0.0000(13)
C18 0.0300(17) 0.0227(17) 0.0156(15) -0.0020(13) 0.0047(13) 0.0026(13)
C19 0.0347(19) 0.0256(18) 0.0247(17) -0.0024(14) 0.0081(14) 0.0051(14)
C20 0.054(2) 0.032(2) 0.0204(17) 0.0016(15) 0.0080(16) 0.0120(17)
C21 0.0365(19) 0.040(2) 0.0310(19) -0.0010(16) 0.0191(16) -0.0018(16)
C22 0.0291(17) 0.0279(18) 0.0296(18) -0.0029(14) 0.0164(14) 0.0024(14)
C23 0.0207(16) 0.0337(19) 0.0329(19) 0.0045(15) 0.0098(14) 0.0058(14)
C24 0.0174(14) 0.0165(14) 0.0142(14) -0.0005(11) 0.0052(11) -0.0017(11)
C25 0.0309(18) 0.0162(17) 0.046(2) 0.0072(15) 0.0028(16) -0.0028(13)
C26 0.0325(18) 0.0226(17) 0.0302(18) -0.0013(14) 0.0101(15) -0.0122(14)
C27 0.046(2) 0.0217(17) 0.0333(19) -0.0073(15) 0.0175(16) -0.0089(15)
N1 0.0141(11) 0.0155(12) 0.0150(12) 0.0005(10) 0.0039(9) -0.0003(9)
N2 0.0152(12) 0.0133(12) 0.0193(13) -0.0001(10) 0.0045(10) -0.0007(9)
N3 0.0143(11) 0.0149(12) 0.0129(12) -0.0016(10) 0.0002(9) -0.0019(9)
N4 0.0248(14) 0.0120(13) 0.0358(16) 0.0002(12) 0.0148(12) 0.0011(11)
N5 0.0173(12) 0.0192(13) 0.0262(14) 0.0021(11) 0.0094(11) 0.0012(10)
Si1 0.0210(4) 0.0185(4) 0.0158(4) 0.0006(3) 0.0075(3) -0.0010(3)
Si2 0.0178(4) 0.0132(4) 0.0178(4) -0.0003(3) 0.0006(3) 0.0010(3)
Si3 0.0218(4) 0.0130(4) 0.0188(4) -0.0009(3) 0.0061(3) -0.0039(3)
Zr1 0.01271(14) 0.01050(13) 0.01496(14) -0.00009(11) 0.00478(10) -0.00060(11)

loop_
_atom_type_symbol
_atom_type_description
_atom_type_scat_dispersion_real
_atom_type_scat_dispersion_imag
_atom_type_scat_source
C C 0.0033 0.0016 'International Tables Vol C Tables 4.2.6.8 and 6.1.1.4'
N N 0.0061 0.0033 'International Tables Vol C Tables 4.2.6.8 and 6.1.1.4'
Si Si 0.0817 0.0704 'International Tables Vol C Tables 4.2.6.8 and 6.1.1.4'
Zr Zr -2.9673 0.5597 'International Tables Vol C Tables 4.2.6.8 and 6.1.1.4'
H H 0.0000 0.0000 'International Tables Vol C Tables 4.2.6.8 and 6.1.1.4'

loop_
_geom_angle_atom_site_label_1
_geom_angle_atom_site_label_2
_geom_angle_atom_site_label_3
_geom_angle
_geom_angle_site_symmetry_1
_geom_angle_site_symmetry_3
_geom_angle_publ_flag
N1 C1 C2 118.1(2) . . ?
N1 C1 H1A 107.8 . . ?
C2 C1 H1A 107.8 . . ?
N1 C1 H1B 107.8 . . ?
C2 C1 H1B 107.8 . . ?
H1A C1 H1B 107.1 . . ?
C5 C2 C4 112.3(2) . . ?
C5 C2 C1 110.1(2) . . ?
C4 C2 C1 105.5(2) . . ?
C5 C2 C3 110.0(2) . . ?
C4 C2 C3 104.8(2) . . ?
C1 C2 C3 114.0(2) . . ?
N2 C3 C2 118.3(2) . . ?
N2 C3 H3A 107.7 . . ?
C2 C3 H3A 107.7 . . ?
N2 C3 H3B 107.7 . . ?
C2 C3 H3B 107.7 . . ?
H3A C3 H3B 107.1 . . ?
C2 C4 H4A 109.5 . . ?
C2 C4 H4B 109.5 . . ?
H4A C4 H4B 109.5 . . ?
C2 C4 H4C 109.5 . . ?
H4A C4 H4C 109.5 . . ?
H4B C4 H4C 109.5 . . ?
N3 C5 C6 120.5(3) . . ?
N3 C5 C2 115.7(2) . . ?
C6 C5 C2 123.7(3) . . ?
C7 C6 C5 120.5(3) . . ?
C7 C6 H6 119.8 . . ?
C5 C6 H6 119.8 . . ?
C8 C7 C6 118.6(3) . . ?
C8 C7 H7 120.7 . . ?
C6 C7 H7 120.7 . . ?
C7 C8 C9 118.7(3) . . ?
C7 C8 H8 120.6 . . ?
C9 C8 H8 120.6 . . ?
N3 C9 C8 123.6(3) . . ?
N3 C9 H9 118.2 . . ?
C8 C9 H9 118.2 . . ?
Si1 C10 H10A 109.5 . . ?
Si1 C10 H10B 109.5 . . ?
H10A C10 H10B 109.5 . . ?
Si1 C10 H10C 109.5 . . ?
H10A C10 H10C 109.5 . . ?
H10B C10 H10C 109.5 . . ?
Si1 C11 H11A 109.5 . . ?
Si1 C11 H11B 109.5 . . ?
H11A C11 H11B 109.5 . . ?
Si1 C11 H11C 109.5 . . ?
H11A C11 H11C 109.5 . . ?
H11B C11 H11C 109.5 . . ?
C15 C12 C14 108.4(3) . . ?
C15 C12 C13 108.1(3) . . ?
C14 C12 C13 107.7(3) . . ?
C15 C12 Si1 110.7(2) . . ?
C14 C12 Si1 112.7(2) . . ?
C13 C12 Si1 109.1(2) . . ?
C12 C13 H13A 109.5 . . ?
C12 C13 H13B 109.5 . . ?
H13A C13 H13B 109.5 . . ?
C12 C13 H13C 109.5 . . ?
H13A C13 H13C 109.5 . . ?
H13B C13 H13C 109.5 . . ?
C12 C14 H14A 109.5 . . ?
C12 C14 H14B 109.5 . . ?
H14A C14 H14B 109.5 . . ?
C12 C14 H14C 109.5 . . ?
H14A C14 H14C 109.5 . . ?
H14B C14 H14C 109.5 . . ?
C12 C15 H15A 109.5 . . ?
C12 C15 H15B 109.5 . . ?
H15A C15 H15B 109.5 . . ?
C12 C15 H15C 109.5 . . ?
H15A C15 H15C 109.5 . . ?
H15B C15 H15C 109.5 . . ?
Si2 C16 H16A 109.5 . . ?
Si2 C16 H16B 109.5 . . ?
H16A C16 H16B 109.5 . . ?
Si2 C16 H16C 109.5 . . ?
H16A C16 H16C 109.5 . . ?
H16B C16 H16C 109.5 . . ?
Si2 C17 H17A 109.5 . . ?
Si2 C17 H17B 109.5 . . ?
H17A C17 H17B 109.5 . . ?
Si2 C17 H17C 109.5 . . ?
H17A C17 H17C 109.5 . . ?
H17B C17 H17C 109.5 . . ?
C19 C18 C21 108.2(3) . . ?
C19 C18 C20 108.0(3) . . ?
C21 C18 C20 108.4(3) . . ?
C19 C18 Si2 111.2(2) . . ?
C21 C18 Si2 110.6(2) . . ?
C20 C18 Si2 110.4(2) . . ?
C18 C19 H19A 109.5 . . ?
C18 C19 H19B 109.5 . . ?
H19A C19 H19B 109.5 . . ?
C18 C19 H19C 109.5 . . ?
H19A C19 H19C 109.5 . . ?
H19B C19 H19C 109.5 . . ?
C18 C20 H20A 109.5 . . ?
C18 C20 H20B 109.5 . . ?
H20A C20 H20B 109.5 . . ?
C18 C20 H20C 109.5 . . ?
H20A C20 H20C 109.5 . . ?
H20B C20 H20C 109.5 . . ?
C18 C21 H21A 109.5 . . ?
C18 C21 H21B 109.5 . . ?
H21A C21 H21B 109.5 . . ?
C18 C21 H21C 109.5 . . ?
H21A C21 H21C 109.5 . . ?
H21B C21 H21C 109.5 . . ?
N5 C22 H22A 109.5 . . ?
N5 C22 H22B 109.5 . . ?
H22A C22 H22B 109.5 . . ?
N5 C22 H22C 109.5 . . ?
H22A C22 H22C 109.5 . . ?
H22B C22 H22C 109.5 . . ?
N5 C23 H23A 109.5 . . ?
N5 C23 H23B 109.5 . . ?
H23A C23 H23B 109.5 . . ?
N5 C23 H23C 109.5 . . ?
H23A C23 H23C 109.5 . . ?
H23B C23 H23C 109.5 . . ?
Si3 C24 Zr1 128.28(14) . . ?
Si3 C24 H24A 105.2 . . ?
Zr1 C24 H24A 105.2 . . ?
Si3 C24 H24B 105.2 . . ?
Zr1 C24 H24B 105.2 . . ?
H24A C24 H24B 105.9 . . ?
Si3 C25 H25A 109.5 . . ?
Si3 C25 H25B 109.5 . . ?
H25A C25 H25B 109.5 . . ?
Si3 C25 H25C 109.5 . . ?
H25A C25 H25C 109.5 . . ?
H25B C25 H25C 109.5 . . ?
Si3 C26 H26A 109.5 . . ?
Si3 C26 H26B 109.5 . . ?
H26A C26 H26B 109.5 . . ?
Si3 C26 H26C 109.5 . . ?
H26A C26 H26C 109.5 . . ?
H26B C26 H26C 109.5 . . ?
Si3 C27 H27A 109.5 . . ?
Si3 C27 H27B 109.5 . . ?
H27A C27 H27B 109.5 . . ?
Si3 C27 H27C 109.5 . . ?
H27A C27 H27C 109.5 . . ?
H27B C27 H27C 109.5 . . ?
C1 N1 Si1 118.36(18) . . ?
C1 N1 Zr1 106.93(16) . . ?
Si1 N1 Zr1 134.72(13) . . ?
C3 N2 Si2 117.23(18) . . ?
C3 N2 Zr1 108.12(17) . . ?
Si2 N2 Zr1 134.59(13) . . ?
C9 N3 C5 118.1(2) . . ?
C9 N3 Zr1 129.96(19) . . ?
C5 N3 Zr1 111.95(17) . . ?
N5 N4 Zr1 84.02(15) . . ?
N5 N4 H4 111(2) . . ?
Zr1 N4 H4 164(2) . . ?
N4 N5 C22 112.6(2) . . ?
N4 N5 C23 112.5(2) . . ?
C22 N5 C23 110.4(2) . . ?
N4 N5 Zr1 59.22(13) . . ?
C22 N5 Zr1 124.12(18) . . ?
C23 N5 Zr1 123.84(19) . . ?
N1 Si1 C10 106.19(13) . . ?
N1 Si1 C11 110.29(13) . . ?
C10 Si1 C11 109.88(15) . . ?
N1 Si1 C12 114.62(13) . . ?
C10 Si1 C12 108.37(14) . . ?
C11 Si1 C12 107.44(14) . . ?
N2 Si2 C16 108.13(13) . . ?
N2 Si2 C17 109.50(14) . . ?
C16 Si2 C17 109.96(15) . . ?
N2 Si2 C18 114.29(12) . . ?
C16 Si2 C18 107.30(15) . . ?
C17 Si2 C18 107.61(14) . . ?
C24 Si3 C25 111.76(14) . . ?
C24 Si3 C27 112.05(14) . . ?
C25 Si3 C27 108.00(17) . . ?
C24 Si3 C26 111.85(14) . . ?
C25 Si3 C26 105.85(16) . . ?
C27 Si3 C26 107.00(15) . . ?
N4 Zr1 N2 107.41(10) . . ?
N4 Zr1 N1 107.56(10) . . ?
N2 Zr1 N1 112.39(9) . . ?
N4 Zr1 C24 89.56(10) . . ?
N2 Zr1 C24 117.44(9) . . ?
N1 Zr1 C24 118.70(9) . . ?
N4 Zr1 N5 36.76(9) . . ?
N2 Zr1 N5 88.10(9) . . ?
N1 Zr1 N5 87.38(9) . . ?
C24 Zr1 N5 126.32(9) . . ?
N4 Zr1 N3 173.55(9) . . ?
N2 Zr1 N3 75.26(8) . . ?
N1 Zr1 N3 76.23(8) . . ?
C24 Zr1 N3 84.02(9) . . ?
N5 Zr1 N3 149.66(8) . . ?

loop_
_geom_bond_atom_site_label_1
_geom_bond_atom_site_label_2
_geom_bond_distance
_geom_bond_site_symmetry_2
_geom_bond_publ_flag
C1 N1 1.469(3) . ?
C1 C2 1.568(4) . ?
C1 H1A 0.9900 . ?
C1 H1B 0.9900 . ?
C2 C5 1.514(4) . ?
C2 C4 1.525(4) . ?
C2 C3 1.577(4) . ?
C3 N2 1.475(4) . ?
C3 H3A 0.9900 . ?
C3 H3B 0.9900 . ?
C4 H4A 0.9800 . ?
C4 H4B 0.9800 . ?
C4 H4C 0.9800 . ?
C5 N3 1.354(4) . ?
C5 C6 1.392(4) . ?
C6 C7 1.380(4) . ?
C6 H6 0.9500 . ?
C7 C8 1.370(4) . ?
C7 H7 0.9500 . ?
C8 C9 1.376(4) . ?
C8 H8 0.9500 . ?
C9 N3 1.343(3) . ?
C9 H9 0.9500 . ?
C10 Si1 1.872(3) . ?
C10 H10A 0.9800 . ?
C10 H10B 0.9800 . ?
C10 H10C 0.9800 . ?
C11 Si1 1.880(3) . ?
C11 H11A 0.9800 . ?
C11 H11B 0.9800 . ?
C11 H11C 0.9800 . ?
C12 C15 1.522(4) . ?
C12 C14 1.527(4) . ?
C12 C13 1.543(4) . ?
C12 Si1 1.911(3) . ?
C13 H13A 0.9800 . ?
C13 H13B 0.9800 . ?
C13 H13C 0.9800 . ?
C14 H14A 0.9800 . ?
C14 H14B 0.9800 . ?
C14 H14C 0.9800 . ?
C15 H15A 0.9800 . ?
C15 H15B 0.9800 . ?
C15 H15C 0.9800 . ?
C16 Si2 1.869(3) . ?
C16 H16A 0.9800 . ?
C16 H16B 0.9800 . ?
C16 H16C 0.9800 . ?
C17 Si2 1.879(3) . ?
C17 H17A 0.9800 . ?
C17 H17B 0.9800 . ?
C17 H17C 0.9800 . ?
C18 C19 1.532(4) . ?
C18 C21 1.539(4) . ?
C18 C20 1.542(4) . ?
C18 Si2 1.906(3) . ?
C19 H19A 0.9800 . ?
C19 H19B 0.9800 . ?
C19 H19C 0.9800 . ?
C20 H20A 0.9800 . ?
C20 H20B 0.9800 . ?
C20 H20C 0.9800 . ?
C21 H21A 0.9800 . ?
C21 H21B 0.9800 . ?
C21 H21C 0.9800 . ?
C22 N5 1.462(4) . ?
C22 H22A 0.9800 . ?
C22 H22B 0.9800 . ?
C22 H22C 0.9800 . ?
C23 N5 1.463(4) . ?
C23 H23A 0.9800 . ?
C23 H23B 0.9800 . ?
C23 H23C 0.9800 . ?
C24 Si3 1.844(3) . ?
C24 Zr1 2.291(3) . ?
C24 H24A 0.9900 . ?
C24 H24B 0.9900 . ?
C25 Si3 1.868(3) . ?
C25 H25A 0.9800 . ?
C25 H25B 0.9800 . ?
C25 H25C 0.9800 . ?
C26 Si3 1.875(3) . ?
C26 H26A 0.9800 . ?
C26 H26B 0.9800 . ?
C26 H26C 0.9800 . ?
C27 Si3 1.871(3) . ?
C27 H27A 0.9800 . ?
C27 H27B 0.9800 . ?
C27 H27C 0.9800 . ?
N1 Si1 1.724(2) . ?
N1 Zr1 2.081(2) . ?
N2 Si2 1.726(2) . ?
N2 Zr1 2.081(2) . ?
N3 Zr1 2.452(2) . ?
N4 N5 1.435(3) . ?
N4 Zr1 2.060(3) . ?
N4 H4 0.79(3) . ?
N5 Zr1 2.385(2) . ?

loop_
_geom_torsion_atom_site_label_1
_geom_torsion_atom_site_label_2
_geom_torsion_atom_site_label_3
_geom_torsion_atom_site_label_4
_geom_torsion
_geom_torsion_site_symmetry_1
_geom_torsion_site_symmetry_2
_geom_torsion_site_symmetry_3
_geom_torsion_site_symmetry_4
_geom_torsion_publ_flag
N1 C1 C2 C5 46.2(3) . . . . ?
N1 C1 C2 C4 167.7(2) . . . . ?
N1 C1 C2 C3 -78.0(3) . . . . ?
C5 C2 C3 N2 -50.4(3) . . . . ?
C4 C2 C3 N2 -171.3(2) . . . . ?
C1 C2 C3 N2 73.8(3) . . . . ?
C4 C2 C5 N3 176.9(2) . . . . ?
C1 C2 C5 N3 -65.8(3) . . . . ?
C3 C2 C5 N3 60.6(3) . . . . ?
C4 C2 C5 C6 -1.4(4) . . . . ?
C1 C2 C5 C6 115.9(3) . . . . ?
C3 C2 C5 C6 -117.7(3) . . . . ?
N3 C5 C6 C7 -0.9(4) . . . . ?
C2 C5 C6 C7 177.3(3) . . . . ?
C5 C6 C7 C8 -0.2(5) . . . . ?
C6 C7 C8 C9 1.0(5) . . . . ?
C7 C8 C9 N3 -0.8(5) . . . . ?
C2 C1 N1 Si1 -142.5(2) . . . . ?
C2 C1 N1 Zr1 37.4(3) . . . . ?
C2 C3 N2 Si2 145.7(2) . . . . ?
C2 C3 N2 Zr1 -32.0(3) . . . . ?
C8 C9 N3 C5 -0.2(4) . . . . ?
C8 C9 N3 Zr1 178.0(2) . . . . ?
C6 C5 N3 C9 1.0(4) . . . . ?
C2 C5 N3 C9 -177.3(2) . . . . ?
C6 C5 N3 Zr1 -177.5(2) . . . . ?
C2 C5 N3 Zr1 4.2(3) . . . . ?
Zr1 N4 N5 C22 117.3(2) . . . . ?
Zr1 N4 N5 C23 -117.0(2) . . . . ?
C1 N1 Si1 C10 -166.5(2) . . . . ?
Zr1 N1 Si1 C10 13.6(2) . . . . ?
C1 N1 Si1 C11 -47.5(2) . . . . ?
Zr1 N1 Si1 C11 132.59(18) . . . . ?
C1 N1 Si1 C12 73.9(2) . . . . ?
Zr1 N1 Si1 C12 -106.01(19) . . . . ?
C15 C12 Si1 N1 44.0(3) . . . . ?
C14 C12 Si1 N1 -77.5(3) . . . . ?
C13 C12 Si1 N1 162.9(2) . . . . ?
C15 C12 Si1 C10 -74.3(3) . . . . ?
C14 C12 Si1 C10 164.1(2) . . . . ?
C13 C12 Si1 C10 44.5(3) . . . . ?
C15 C12 Si1 C11 167.0(2) . . . . ?
C14 C12 Si1 C11 45.4(3) . . . . ?
C13 C12 Si1 C11 -74.2(3) . . . . ?
C3 N2 Si2 C16 156.2(2) . . . . ?
Zr1 N2 Si2 C16 -26.8(2) . . . . ?
C3 N2 Si2 C17 36.4(2) . . . . ?
Zr1 N2 Si2 C17 -146.65(17) . . . . ?
C3 N2 Si2 C18 -84.4(2) . . . . ?
Zr1 N2 Si2 C18 92.6(2) . . . . ?
C19 C18 Si2 N2 49.5(2) . . . . ?
C21 C18 Si2 N2 -70.7(3) . . . . ?
C20 C18 Si2 N2 169.4(2) . . . . ?
C19 C18 Si2 C16 169.4(2) . . . . ?
C21 C18 Si2 C16 49.2(3) . . . . ?
C20 C18 Si2 C16 -70.7(3) . . . . ?
C19 C18 Si2 C17 -72.3(2) . . . . ?
C21 C18 Si2 C17 167.5(2) . . . . ?
C20 C18 Si2 C17 47.6(3) . . . . ?
Zr1 C24 Si3 C25 -53.9(2) . . . . ?
Zr1 C24 Si3 C27 67.4(2) . . . . ?
Zr1 C24 Si3 C26 -172.40(17) . . . . ?
N5 N4 Zr1 N2 61.45(17) . . . . ?
N5 N4 Zr1 N1 -59.75(17) . . . . ?
N5 N4 Zr1 C24 -179.83(16) . . . . ?
N5 N4 Zr1 N3 175.1(8) . . . . ?
C3 N2 Zr1 N4 -117.05(18) . . . . ?
Si2 N2 Zr1 N4 65.79(19) . . . . ?
C3 N2 Zr1 N1 1.06(19) . . . . ?
Si2 N2 Zr1 N1 -176.10(16) . . . . ?
C3 N2 Zr1 C24 144.11(17) . . . . ?
Si2 N2 Zr1 C24 -33.1(2) . . . . ?
C3 N2 Zr1 N5 -85.32(17) . . . . ?
Si2 N2 Zr1 N5 97.52(18) . . . . ?
C3 N2 Zr1 N3 69.06(17) . . . . ?
Si2 N2 Zr1 N3 -108.10(18) . . . . ?
C1 N1 Zr1 N4 114.54(17) . . . . ?
Si1 N1 Zr1 N4 -65.56(19) . . . . ?
C1 N1 Zr1 N2 -3.48(19) . . . . ?
Si1 N1 Zr1 N2 176.42(16) . . . . ?
C1 N1 Zr1 C24 -146.02(17) . . . . ?
Si1 N1 Zr1 C24 33.9(2) . . . . ?
C1 N1 Zr1 N5 83.37(17) . . . . ?
Si1 N1 Zr1 N5 -96.73(18) . . . . ?
C1 N1 Zr1 N3 -70.88(17) . . . . ?
Si1 N1 Zr1 N3 109.02(18) . . . . ?
Si3 C24 Zr1 N4 -0.49(19) . . . . ?
Si3 C24 Zr1 N2 108.97(18) . . . . ?
Si3 C24 Zr1 N1 -110.35(18) . . . . ?
Si3 C24 Zr1 N5 -0.6(2) . . . . ?
Si3 C24 Zr1 N3 178.93(18) . . . . ?
C22 N5 Zr1 N4 -97.9(3) . . . . ?
C23 N5 Zr1 N4 97.9(3) . . . . ?
N4 N5 Zr1 N2 -123.01(17) . . . . ?
C22 N5 Zr1 N2 139.1(2) . . . . ?
C23 N5 Zr1 N2 -25.1(2) . . . . ?
N4 N5 Zr1 N1 124.46(17) . . . . ?
C22 N5 Zr1 N1 26.6(2) . . . . ?
C23 N5 Zr1 N1 -137.6(2) . . . . ?
N4 N5 Zr1 C24 0.2(2) . . . . ?
C22 N5 Zr1 C24 -97.6(2) . . . . ?
C23 N5 Zr1 C24 98.1(2) . . . . ?
N4 N5 Zr1 N3 -178.90(17) . . . . ?
C22 N5 Zr1 N3 83.2(3) . . . . ?
C23 N5 Zr1 N3 -81.0(3) . . . . ?
C9 N3 Zr1 N4 4.3(10) . . . . ?
C5 N3 Zr1 N4 -177.4(8) . . . . ?
C9 N3 Zr1 N2 119.6(2) . . . . ?
C5 N3 Zr1 N2 -62.09(18) . . . . ?
C9 N3 Zr1 N1 -122.3(2) . . . . ?
C5 N3 Zr1 N1 55.95(18) . . . . ?
C9 N3 Zr1 C24 -0.8(2) . . . . ?
C5 N3 Zr1 C24 177.47(19) . . . . ?
C9 N3 Zr1 N5 178.5(2) . . . . ?
C5 N3 Zr1 N5 -3.3(3) . . . . ?
